data_2239674
loop_
_publ_author_name
'Choi, Hong Dae'
'Seo, Pil Ja'
'Lee, Uk'

_publ_section_title
;
 5-Fluoro-2-(2-fluorophenyl)-3-methylsulfinyl-1-benzofuran
;
_journal_coeditor_code BT6985
_journal_issue 7
_journal_name_full 'Acta Crystallographica Section E'
_journal_page_first o829
_journal_paper_doi 10.1107/S1600536814014810
_journal_volume 70
_journal_year 2014
_chemical_formula_iupac 'C15 H10 F2 O2 S'
_chemical_formula_moiety 'C15 H10 F2 O2 S'
_chemical_formula_sum 'C15 H10 F2 O2 S'
_chemical_formula_weight 292.29
_chemical_melting_point_gt 413
_chemical_melting_point_lt 412
_chemical_name_systematic
;
5-Fluoro-2-(2-fluorophenyl)-3-methylsulfinyl-1-benzofuran
;
_space_group_IT_number 14
_symmetry_cell_setting monoclinic
_symmetry_space_group_name_Hall '-P 2ybc'
_symmetry_space_group_name_H-M 'P 1 21/c 1'
_atom_sites_solution_hydrogens difmap
_atom_sites_solution_primary direct
_atom_sites_solution_secondary difmap
_audit_creation_method 'form.cif (version 2.0)'
_cell_angle_alpha 90.00
_cell_angle_beta 111.2540(10)
_cell_angle_gamma 90.00
_cell_formula_units_Z 4
_cell_length_a 8.6184(2)
_cell_length_b 16.8358(4)
_cell_length_c 9.4019(2)
_cell_measurement_reflns_used 4357
_cell_measurement_temperature 173(2)
_cell_measurement_theta_max 27.77
_cell_measurement_theta_min 2.42
_cell_volume 1271.40(5)
_computing_cell_refinement '<i>SAINT</i> (Bruker, 2009)'
_computing_data_collection '<i>APEX2</i> (Bruker, 2009)'
_computing_data_reduction '<i>SAINT</i> (Bruker, 2009)'
_computing_molecular_graphics
;
<i>ORTEP-3 for Windows</i> (Farrugia, 2012) and
<i>DIAMOND</i> (Brandenburg, 1998)
;
_computing_publication_material '<i>SHELXL97</i> (Sheldrick, 2008)'
_computing_structure_refinement '<i>SHELXL97</i> (Sheldrick, 2008)'
_computing_structure_solution '<i>SHELXS97</i> (Sheldrick, 2008)'
_diffrn_ambient_temperature 173(2)
_diffrn_detector_area_resol_mean 10.0
_diffrn_measured_fraction_theta_full 0.985
_diffrn_measured_fraction_theta_max 0.985
_diffrn_measurement_device_type 'Bruker SMART APEXII CCD'
_diffrn_measurement_method '\f and \w scans'
_diffrn_radiation_monochromator 'graphite multilayer'
_diffrn_radiation_source 'rotating anode'
_diffrn_radiation_type MoK\a
_diffrn_radiation_wavelength 0.71073
_diffrn_reflns_av_R_equivalents 0.0285
_diffrn_reflns_av_sigmaI/netI 0.0279
_diffrn_reflns_limit_h_max 11
_diffrn_reflns_limit_h_min -10
_diffrn_reflns_limit_k_max 19
_diffrn_reflns_limit_k_min -22
_diffrn_reflns_limit_l_max 12
_diffrn_reflns_limit_l_min -12
_diffrn_reflns_number 12086
_diffrn_reflns_theta_full 28.28
_diffrn_reflns_theta_max 28.28
_diffrn_reflns_theta_min 2.42
_diffrn_standards_number 0
_exptl_absorpt_coefficient_mu 0.276
_exptl_absorpt_correction_T_max 0.9366
_exptl_absorpt_correction_T_min 0.8628
_exptl_absorpt_correction_type multi-scan
_exptl_absorpt_process_details '(<i>SADABS</i>; Bruker, 2009)'
_exptl_crystal_colour colourless
_exptl_crystal_density_diffrn 1.527
_exptl_crystal_density_method 'not measured'
_exptl_crystal_description block
_exptl_crystal_F_000 600
_exptl_crystal_size_max 0.55
_exptl_crystal_size_mid 0.27
_exptl_crystal_size_min 0.24
_refine_diff_density_max 0.308
_refine_diff_density_min -0.400
_refine_ls_extinction_method none
_refine_ls_goodness_of_fit_ref 1.066
_refine_ls_hydrogen_treatment constr
_refine_ls_matrix_type full
_refine_ls_number_parameters 182
_refine_ls_number_reflns 3118
_refine_ls_number_restraints 0
_refine_ls_restrained_S_all 1.066
_refine_ls_R_factor_all 0.0452
_refine_ls_R_factor_gt 0.0375
_refine_ls_shift/su_max 0.001
_refine_ls_shift/su_mean 0.000
_refine_ls_structure_factor_coef Fsqd
_refine_ls_weighting_details 'calc w=1/[\s^2^(Fo^2^)+(0.0492P)^2^+0.3389P] where P=(Fo^2^+2Fc^2^)/3'
_refine_ls_weighting_scheme calc
_refine_ls_wR_factor_gt 0.0949
_refine_ls_wR_factor_ref 0.0998
_reflns_number_gt 2650
_reflns_number_total 3118
_reflns_threshold_expression I>2\s(I)
_cod_data_source_file bt6985sup1.cif
_cod_data_source_block I
_cod_original_sg_symbol_H-M 'P 21/c'
_cod_database_code 2239674
_cod_database_fobs_code 2239674

loop_
_symmetry_equiv_pos_as_xyz
'x, y, z'
'-x, y+1/2, -z+1/2'
'-x, -y, -z'
'x, -y-1/2, z-1/2'

loop_
_atom_site_type_symbol
_atom_site_label
_atom_site_fract_x
_atom_site_fract_y
_atom_site_fract_z
_atom_site_U_iso_or_equiv
_atom_site_adp_type
_atom_site_calc_flag
_atom_site_refinement_flags
_atom_site_occupancy
_atom_site_symmetry_multiplicity
S S1 0.71915(5) 0.69054(2) 0.61445(4) 0.02927(12) Uani d . 1 1
F F1 1.13845(13) 0.42819(7) 0.91201(11) 0.0485(3) Uani d . 1 1
F F2 0.38183(11) 0.67630(6) 0.41827(10) 0.0374(2) Uani d . 1 1
O O1 0.67546(12) 0.49850(6) 0.36067(11) 0.0281(2) Uani d . 1 1
O O2 0.89953(15) 0.70691(7) 0.69905(14) 0.0431(3) Uani d . 1 1
C C1 0.71116(17) 0.59444(8) 0.53646(16) 0.0234(3) Uani d . 1 1
C C2 0.82307(17) 0.53035(9) 0.60821(17) 0.0250(3) Uani d . 1 1
C C3 0.94153(18) 0.51622(10) 0.75344(17) 0.0299(3) Uani d . 1 1
H H3 0.9632 0.5534 0.8344 0.036 Uiso calc R 1 1
C C4 1.02416(19) 0.44539(10) 0.77150(18) 0.0336(4) Uani d . 1 1
C C5 1.0016(2) 0.38969(10) 0.6577(2) 0.0361(4) Uani d . 1 1
H H5 1.0650 0.3421 0.6785 0.043 Uiso calc R 1 1
C C6 0.8859(2) 0.40384(9) 0.5134(2) 0.0330(3) Uani d . 1 1
H H6 0.8681 0.3673 0.4320 0.040 Uiso calc R 1 1
C C7 0.79767(17) 0.47404(9) 0.49421(17) 0.0267(3) Uani d . 1 1
C C8 0.62565(17) 0.57246(9) 0.38947(16) 0.0242(3) Uani d . 1 1
C C9 0.49420(17) 0.60820(9) 0.25958(16) 0.0254(3) Uani d . 1 1
C C10 0.37363(18) 0.65773(9) 0.27581(17) 0.0271(3) Uani d . 1 1
C C11 0.24304(19) 0.68798(10) 0.15475(19) 0.0324(3) Uani d . 1 1
H H11 0.1626 0.7215 0.1713 0.039 Uiso calc R 1 1
C C12 0.2317(2) 0.66846(11) 0.00904(19) 0.0382(4) Uani d . 1 1
H H12 0.1426 0.6886 -0.0764 0.046 Uiso calc R 1 1
C C13 0.3500(2) 0.61954(12) -0.01285(19) 0.0417(4) Uani d . 1 1
H H13 0.3418 0.6064 -0.1136 0.050 Uiso calc R 1 1
C C14 0.4797(2) 0.58969(11) 0.10995(18) 0.0351(4) Uani d . 1 1
H H14 0.5601 0.5562 0.0930 0.042 Uiso calc R 1 1
C C15 0.6325(2) 0.66632(12) 0.7563(2) 0.0435(4) Uani d . 1 1
H H15A 0.6984 0.6239 0.8221 0.065 Uiso calc R 1 1
H H15B 0.5173 0.6484 0.7060 0.065 Uiso calc R 1 1
H H15C 0.6347 0.7135 0.8181 0.065 Uiso calc R 1 1

loop_
_atom_site_aniso_label
_atom_site_aniso_U_11
_atom_site_aniso_U_22
_atom_site_aniso_U_33
_atom_site_aniso_U_12
_atom_site_aniso_U_13
_atom_site_aniso_U_23
S1 0.0313(2) 0.0205(2) 0.0279(2) 0.00149(14) 0.00106(15) -0.00264(14)
F1 0.0421(6) 0.0544(7) 0.0399(6) 0.0162(5) 0.0039(5) 0.0204(5)
F2 0.0311(5) 0.0469(6) 0.0322(5) 0.0074(4) 0.0092(4) -0.0046(4)
O1 0.0285(5) 0.0232(5) 0.0278(5) 0.0023(4) 0.0045(4) -0.0042(4)
O2 0.0356(6) 0.0315(7) 0.0463(7) -0.0063(5) -0.0041(5) -0.0079(5)
C1 0.0240(7) 0.0200(7) 0.0239(7) -0.0001(5) 0.0060(5) 0.0002(5)
C2 0.0239(7) 0.0225(7) 0.0278(7) 0.0003(5) 0.0085(6) 0.0026(6)
C3 0.0289(7) 0.0308(8) 0.0271(8) 0.0014(6) 0.0068(6) 0.0047(6)
C4 0.0273(7) 0.0373(9) 0.0332(8) 0.0043(6) 0.0073(6) 0.0148(7)
C5 0.0333(8) 0.0262(8) 0.0509(10) 0.0080(6) 0.0177(7) 0.0123(7)
C6 0.0354(8) 0.0223(8) 0.0426(9) 0.0026(6) 0.0155(7) 0.0013(7)
C7 0.0256(7) 0.0234(7) 0.0293(8) 0.0004(6) 0.0079(6) 0.0026(6)
C8 0.0233(7) 0.0207(7) 0.0269(7) -0.0001(5) 0.0071(6) -0.0013(6)
C9 0.0229(7) 0.0235(7) 0.0251(7) -0.0021(5) 0.0029(5) -0.0002(6)
C10 0.0250(7) 0.0253(7) 0.0277(7) -0.0033(6) 0.0056(6) -0.0001(6)
C11 0.0247(7) 0.0280(8) 0.0398(9) 0.0000(6) 0.0059(6) 0.0058(7)
C12 0.0305(8) 0.0389(10) 0.0333(9) -0.0031(7) -0.0027(7) 0.0103(7)
C13 0.0409(9) 0.0522(11) 0.0237(8) -0.0017(8) 0.0020(7) 0.0002(7)
C14 0.0332(8) 0.0390(10) 0.0286(8) 0.0031(7) 0.0059(6) -0.0041(7)
C15 0.0510(11) 0.0494(11) 0.0300(9) 0.0126(9) 0.0143(8) -0.0051(8)

loop_
_atom_type_symbol
_atom_type_description
_atom_type_scat_dispersion_real
_atom_type_scat_dispersion_imag
_atom_type_scat_source
C C 0.0033 0.0016 'International Tables Vol C Tables 4.2.6.8 and 6.1.1.4'
H H 0.0000 0.0000 'International Tables Vol C Tables 4.2.6.8 and 6.1.1.4'
F F 0.0171 0.0103 'International Tables Vol C Tables 4.2.6.8 and 6.1.1.4'
O O 0.0106 0.0060 'International Tables Vol C Tables 4.2.6.8 and 6.1.1.4'
S S 0.1246 0.1234 'International Tables Vol C Tables 4.2.6.8 and 6.1.1.4'

loop_
_geom_angle_atom_site_label_1
_geom_angle_atom_site_label_2
_geom_angle_atom_site_label_3
_geom_angle
O2 S1 C1 105.45(7)
O2 S1 C15 106.22(8)
C1 S1 C15 97.82(8)
C8 O1 C7 106.33(11)
C8 C1 C2 107.22(13)
C8 C1 S1 126.55(11)
C2 C1 S1 124.91(11)
C7 C2 C3 119.55(14)
C7 C2 C1 104.98(13)
C3 C2 C1 135.45(14)
C4 C3 C2 115.65(15)
C4 C3 H3 122.2
C2 C3 H3 122.2
F1 C4 C3 117.82(15)
F1 C4 C5 117.12(14)
C3 C4 C5 125.06(15)
C6 C5 C4 119.46(15)
C6 C5 H5 120.3
C4 C5 H5 120.3
C7 C6 C5 116.30(15)
C7 C6 H6 121.9
C5 C6 H6 121.9
O1 C7 C6 125.31(14)
O1 C7 C2 110.75(12)
C6 C7 C2 123.93(14)
C1 C8 O1 110.69(12)
C1 C8 C9 135.03(14)
O1 C8 C9 114.27(12)
C10 C9 C14 116.59(14)
C10 C9 C8 122.83(13)
C14 C9 C8 120.49(14)
F2 C10 C11 117.86(14)
F2 C10 C9 118.49(13)
C11 C10 C9 123.63(14)
C10 C11 C12 118.45(15)
C10 C11 H11 120.8
C12 C11 H11 120.8
C11 C12 C13 119.99(15)
C11 C12 H12 120.0
C13 C12 H12 120.0
C14 C13 C12 120.69(16)
C14 C13 H13 119.7
C12 C13 H13 119.7
C13 C14 C9 120.65(16)
C13 C14 H14 119.7
C9 C14 H14 119.7
S1 C15 H15A 109.5
S1 C15 H15B 109.5
H15A C15 H15B 109.5
S1 C15 H15C 109.5
H15A C15 H15C 109.5
H15B C15 H15C 109.5

loop_
_geom_bond_atom_site_label_1
_geom_bond_atom_site_label_2
_geom_bond_distance
S1 O2 1.4930(12)
S1 C1 1.7675(14)
S1 C15 1.7952(18)
F1 C4 1.3623(18)
F2 C10 1.3521(17)
O1 C8 1.3757(17)
O1 C7 1.3772(18)
C1 C8 1.3606(19)
C1 C2 1.441(2)
C2 C7 1.388(2)
C2 C3 1.397(2)
C3 C4 1.368(2)
C3 H3 0.9500
C4 C5 1.383(3)
C5 C6 1.382(2)
C5 H5 0.9500
C6 C7 1.381(2)
C6 H6 0.9500
C8 C9 1.461(2)
C9 C10 1.383(2)
C9 C14 1.402(2)
C10 C11 1.376(2)
C11 C12 1.377(2)
C11 H11 0.9500
C12 C13 1.383(3)
C12 H12 0.9500
C13 C14 1.378(2)
C13 H13 0.9500
C14 H14 0.9500
C15 H15A 0.9800
C15 H15B 0.9800
C15 H15C 0.9800

loop_
_geom_hbond_atom_site_label_D
_geom_hbond_atom_site_label_H
_geom_hbond_atom_site_label_A
_geom_hbond_site_symmetry_A
_geom_hbond_distance_DH
_geom_hbond_distance_HA
_geom_hbond_distance_DA
_geom_hbond_angle_DHA
C5 H5 O2 2_746 0.95 2.52 3.343(2) 145.3
C12 H12 O2 1_454 0.95 2.39 3.326(2) 166.4
C15 H15A F1 3_767 0.98 2.54 3.419(2) 149.4

loop_
_geom_torsion_atom_site_label_1
_geom_torsion_atom_site_label_2
_geom_torsion_atom_site_label_3
_geom_torsion_atom_site_label_4
_geom_torsion
O2 S1 C1 C8 -131.06(13)
C15 S1 C1 C8 119.65(14)
O2 S1 C1 C2 34.10(14)
C15 S1 C1 C2 -75.19(14)
C8 C1 C2 C7 1.30(15)
S1 C1 C2 C7 -166.26(11)
C8 C1 C2 C3 179.85(16)
S1 C1 C2 C3 12.3(2)
C7 C2 C3 C4 -0.5(2)
C1 C2 C3 C4 -178.85(16)
C2 C3 C4 F1 -178.67(13)
C2 C3 C4 C5 1.7(2)
F1 C4 C5 C6 179.35(14)
C3 C4 C5 C6 -1.0(3)
C4 C5 C6 C7 -0.9(2)
C8 O1 C7 C6 -177.54(14)
C8 O1 C7 C2 1.55(16)
C5 C6 C7 O1 -178.87(14)
C5 C6 C7 C2 2.2(2)
C3 C2 C7 O1 179.41(12)
C1 C2 C7 O1 -1.76(16)
C3 C2 C7 C6 -1.5(2)
C1 C2 C7 C6 177.33(14)
C2 C1 C8 O1 -0.41(16)
S1 C1 C8 O1 166.89(10)
C2 C1 C8 C9 178.28(15)
S1 C1 C8 C9 -14.4(2)
C7 O1 C8 C1 -0.67(15)
C7 O1 C8 C9 -179.65(12)
C1 C8 C9 C10 -31.3(3)
O1 C8 C9 C10 147.36(14)
C1 C8 C9 C14 152.31(17)
O1 C8 C9 C14 -29.0(2)
C14 C9 C10 F2 179.21(13)
C8 C9 C10 F2 2.7(2)
C14 C9 C10 C11 0.7(2)
C8 C9 C10 C11 -175.83(14)
F2 C10 C11 C12 -178.95(14)
C9 C10 C11 C12 -0.4(2)
C10 C11 C12 C13 0.0(3)
C11 C12 C13 C14 0.2(3)
C12 C13 C14 C9 0.1(3)
C10 C9 C14 C13 -0.5(2)
C8 C9 C14 C13 176.09(15)
